data_1501745
loop_
_publ_author_name
'Nakanishi, Waro'
'Hayashi, Satoko'
'Pitak, Mateusz B.'
'Hursthouse, Michael B.'
'Coles, Simon J.'

_publ_section_title
;
 Dynamic and static behaviors of N-Z-N \s(3c-4e) (Z = S, Se, and Te)
 interactions: atoms-in-molecules dual functional analysis with
 high-resolution X-ray diffraction determination of electron densities for
 2-(2-pyridylimino)-2H-1,2,4-thiadiazolo[2,3-a]pyridine.
;
_journal_issue 42
_journal_name_full 'The journal of physical chemistry. A'
_journal_page_first 11775
_journal_page_last 11787
_journal_paper_doi 10.1021/jp2044898
_journal_volume 115
_journal_year 2011
_chemical_formula_moiety 'C11 H8 N4 S'
_chemical_formula_sum 'C11 H8 N4 S'
_chemical_formula_weight 228.27
_chemical_name_systematic
;
 ?
;
_space_group_IT_number 15
_symmetry_cell_setting monoclinic
_symmetry_space_group_name_Hall '-C 2yc'
_symmetry_space_group_name_H-M 'C 1 2/c 1'
_atom_sites_solution_hydrogens geom
_atom_sites_solution_primary direct
_atom_sites_solution_secondary difmap
_audit_creation_method SHELXL-97
_cell_angle_alpha 90.00
_cell_angle_beta 103.66(3)
_cell_angle_gamma 90.00
_cell_formula_units_Z 8
_cell_length_a 10.970(2)
_cell_length_b 8.9860(18)
_cell_length_c 20.881(4)
_cell_measurement_reflns_used 80115
_cell_measurement_temperature 90(2)
_cell_measurement_theta_max 50.582
_cell_measurement_theta_min 0.998
_cell_volume 2000.2(7)
_computing_cell_refinement 'DENZO (Otwinowski & Minor, 1997) & COLLECT (Hooft, R.W.W., 1998)'
_computing_data_collection 'COLLECT (Hooft, R.W.W., 1998)'
_computing_data_reduction 'DENZO (Otwinowski & Minor, 1997) & COLLECT (Hooft, R.W.W., 1998)'
_computing_structure_refinement 'SHELXL-97 (Sheldrick, 2008)'
_computing_structure_solution 'SHELXL-97 (Sheldrick, 2008)'
_diffrn_ambient_temperature 90(2)
_diffrn_detector_area_resol_mean 9.091
_diffrn_measured_fraction_theta_full 0.961
_diffrn_measured_fraction_theta_max 0.961
_diffrn_measurement_device_type 'Bruker-Nonius Roper CCD camera on \k-goniostat'
_diffrn_measurement_method '\f & \w scans'
_diffrn_radiation_monochromator graphite
_diffrn_radiation_source 'Nonius FR591 rotating anode'
_diffrn_radiation_type MoK\a
_diffrn_radiation_wavelength 0.71073
_diffrn_reflns_av_R_equivalents 0.0000
_diffrn_reflns_av_sigmaI/netI 0.0566
_diffrn_reflns_limit_h_max 22
_diffrn_reflns_limit_h_min -23
_diffrn_reflns_limit_k_max 18
_diffrn_reflns_limit_k_min 0
_diffrn_reflns_limit_l_max 44
_diffrn_reflns_limit_l_min 0
_diffrn_reflns_number 10171
_diffrn_reflns_theta_full 50.17
_diffrn_reflns_theta_max 50.17
_diffrn_reflns_theta_min 2.01
_exptl_absorpt_coefficient_mu 0.297
_exptl_absorpt_correction_T_max 0.9738
_exptl_absorpt_correction_T_min 0.9430
_exptl_absorpt_correction_type multi-scan
_exptl_absorpt_process_details '(SORTAV; Blessing, 1995)'
_exptl_crystal_colour 'pale yellow'
_exptl_crystal_density_diffrn 1.516
_exptl_crystal_density_method 'not measured'
_exptl_crystal_description plate
_exptl_crystal_F_000 944
_exptl_crystal_size_max .1
_exptl_crystal_size_mid .1
_exptl_crystal_size_min .025
_refine_diff_density_max 0.517
_refine_diff_density_min -0.428
_refine_diff_density_rms 0.072
_refine_ls_extinction_method none
_refine_ls_goodness_of_fit_ref 1.066
_refine_ls_hydrogen_treatment constr
_refine_ls_matrix_type full
_refine_ls_number_parameters 145
_refine_ls_number_reflns 10171
_refine_ls_number_restraints 0
_refine_ls_restrained_S_all 1.066
_refine_ls_R_factor_all 0.0907
_refine_ls_R_factor_gt 0.0424
_refine_ls_shift/su_max 0.001
_refine_ls_shift/su_mean 0.000
_refine_ls_structure_factor_coef Fsqd
_refine_ls_weighting_details 'calc w=1/[\s^2^(Fo^2^)+(0.0621P)^2^+0.0711P] where P=(Fo^2^+2Fc^2^)/3'
_refine_ls_weighting_scheme calc
_refine_ls_wR_factor_gt 0.1169
_refine_ls_wR_factor_ref 0.1322
_reflns_number_gt 6181
_reflns_number_total 10171
_reflns_threshold_expression >2\s(I)
_cod_data_source_file jp2044898_si_002.cif
_cod_data_source_block thiadiaz
_cod_depositor_comments
;
The following automatic conversions were performed:

'_symmetry_cell_setting' value 'Monoclinic' changed to 'monoclinic'
according to /home/saulius/struct/CIF-dictionaries/cif_core.dic
dictionary named 'cif_core.dic' version 2.4.1 from 2010-06-29.

Automatic conversion script
Id: cif_fix_values 1715 2011-07-08 13:25:40Z adriana 
;
_cod_original_sg_symbol_Hall '-C 2yc '
_cod_original_sg_symbol_H-M C2/c
_cod_database_code 1501745

loop_
_symmetry_equiv_pos_as_xyz
'x, y, z'
'-x, y, -z+1/2'
'x+1/2, y+1/2, z'
'-x+1/2, y+1/2, -z+1/2'
'-x, -y, -z'
'x, -y, z-1/2'
'-x+1/2, -y+1/2, -z'
'x+1/2, -y+1/2, z-1/2'

loop_
_atom_site_label
_atom_site_type_symbol
_atom_site_fract_x
_atom_site_fract_y
_atom_site_fract_z
_atom_site_U_iso_or_equiv
_atom_site_adp_type
_atom_site_occupancy
_atom_site_symmetry_multiplicity
_atom_site_calc_flag
_atom_site_refinement_flags
C1 C 0.32570(6) -0.18597(8) 0.61927(3) 0.02300(11) Uani 1 1 d .
H1 H 0.3614 -0.2273 0.5860 0.028 Uiso 1 1 calc R
C2 C 0.35965(7) -0.23976(8) 0.68242(4) 0.02582(12) Uani 1 1 d .
H2 H 0.4191 -0.3182 0.6932 0.031 Uiso 1 1 calc R
C3 C 0.30552(7) -0.17756(8) 0.73116(4) 0.02586(12) Uani 1 1 d .
H3 H 0.3282 -0.2143 0.7750 0.031 Uiso 1 1 calc R
C4 C 0.21978(7) -0.06353(8) 0.71517(3) 0.02438(11) Uani 1 1 d .
H4 H 0.1824 -0.0217 0.7477 0.029 Uiso 1 1 calc R
C5 C 0.18802(6) -0.00948(7) 0.64980(3) 0.01958(10) Uani 1 1 d .
C6 C 0.10321(6) 0.13818(7) 0.56545(3) 0.01894(9) Uani 1 1 d .
C7 C 0.04195(6) 0.25902(7) 0.46965(3) 0.02107(10) Uani 1 1 d .
C8 C -0.02065(7) 0.36871(8) 0.42525(4) 0.02630(12) Uani 1 1 d .
H8 H -0.0726 0.4408 0.4389 0.032 Uiso 1 1 calc R
C9 C -0.00440(7) 0.36839(9) 0.36179(4) 0.02938(14) Uani 1 1 d .
H9 H -0.0460 0.4407 0.3311 0.035 Uiso 1 1 calc R
C10 C 0.07338(8) 0.26174(10) 0.34204(4) 0.02925(14) Uani 1 1 d .
H10 H 0.0857 0.2623 0.2985 0.035 Uiso 1 1 calc R
C11 C 0.13102(7) 0.15703(9) 0.38693(3) 0.02586(12) Uani 1 1 d .
H11 H 0.1835 0.0841 0.3743 0.031 Uiso 1 1 calc R
N1 N 0.24104(5) -0.07370(6) 0.60430(3) 0.01949(9) Uani 1 1 d .
N2 N 0.11004(6) 0.10624(6) 0.62868(3) 0.02115(9) Uani 1 1 d .
N3 N 0.03586(5) 0.25048(6) 0.53373(3) 0.02202(9) Uani 1 1 d .
N4 N 0.11389(5) 0.15671(6) 0.44887(3) 0.02099(9) Uani 1 1 d .
S1 S 0.189528(15) 0.022895(17) 0.521897(8) 0.01975(4) Uani 1 1 d .

loop_
_atom_site_aniso_label
_atom_site_aniso_U_11
_atom_site_aniso_U_22
_atom_site_aniso_U_33
_atom_site_aniso_U_23
_atom_site_aniso_U_13
_atom_site_aniso_U_12
C1 0.0220(3) 0.0233(2) 0.0249(3) 0.0006(2) 0.0077(2) 0.0016(2)
C2 0.0241(3) 0.0255(3) 0.0273(3) 0.0031(2) 0.0050(2) 0.0021(2)
C3 0.0283(3) 0.0269(3) 0.0217(3) 0.0032(2) 0.0045(2) -0.0002(2)
C4 0.0292(3) 0.0255(3) 0.0195(2) 0.0008(2) 0.0079(2) 0.0002(2)
C5 0.0204(2) 0.0205(2) 0.0187(2) -0.00081(17) 0.00620(18) -0.00194(18)
C6 0.0184(2) 0.0191(2) 0.0200(2) -0.00195(17) 0.00576(17) -0.00164(17)
C7 0.0193(2) 0.0206(2) 0.0223(2) 0.00057(18) 0.00284(19) -0.00310(18)
C8 0.0243(3) 0.0245(3) 0.0280(3) 0.0038(2) 0.0020(2) -0.0005(2)
C9 0.0273(3) 0.0308(3) 0.0265(3) 0.0075(2) -0.0007(2) -0.0047(2)
C10 0.0295(3) 0.0365(4) 0.0199(3) 0.0030(2) 0.0021(2) -0.0063(3)
C11 0.0275(3) 0.0304(3) 0.0193(2) -0.0011(2) 0.0050(2) -0.0040(2)
N1 0.0195(2) 0.0203(2) 0.0195(2) -0.00039(15) 0.00619(16) -0.00037(15)
N2 0.0232(2) 0.0218(2) 0.0195(2) -0.00111(16) 0.00707(17) 0.00082(17)
N3 0.0220(2) 0.0217(2) 0.0227(2) 0.00047(17) 0.00588(18) 0.00070(17)
N4 0.0220(2) 0.0221(2) 0.0185(2) -0.00033(16) 0.00400(16) -0.00309(17)
S1 0.02048(7) 0.01993(7) 0.01999(7) -0.00337(4) 0.00703(5) -0.00270(4)

loop_
_atom_type_symbol
_atom_type_description
_atom_type_scat_dispersion_real
_atom_type_scat_dispersion_imag
_atom_type_scat_source
C C 0.0033 0.0016 'International Tables Vol C Tables 4.2.6.8 and 6.1.1.4'
H H 0.0000 0.0000 'International Tables Vol C Tables 4.2.6.8 and 6.1.1.4'
N N 0.0061 0.0033 'International Tables Vol C Tables 4.2.6.8 and 6.1.1.4'
S S 0.1246 0.1234 'International Tables Vol C Tables 4.2.6.8 and 6.1.1.4'

loop_
_geom_angle_atom_site_label_1
_geom_angle_atom_site_label_2
_geom_angle_atom_site_label_3
_geom_angle
N1 C1 C2 119.97(7)
N1 C1 H1 120.0
C2 C1 H1 120.0
C1 C2 C3 119.32(7)
C1 C2 H2 120.3
C3 C2 H2 120.3
C4 C3 C2 119.99(7)
C4 C3 H3 120.0
C2 C3 H3 120.0
C3 C4 C5 119.23(7)
C3 C4 H4 120.4
C5 C4 H4 120.4
N2 C5 N1 116.24(6)
N2 C5 C4 124.89(6)
N1 C5 C4 118.85(6)
N3 C6 N2 123.35(6)
N3 C6 S1 118.95(5)
N2 C6 S1 117.70(5)
N4 C7 N3 116.58(6)
N4 C7 C8 119.63(7)
N3 C7 C8 123.78(7)
C9 C8 C7 118.40(7)
C9 C8 H8 120.8
C7 C8 H8 120.8
C8 C9 C10 120.53(7)
C8 C9 H9 119.7
C10 C9 H9 119.7
C11 C10 C9 118.67(7)
C11 C10 H10 120.7
C9 C10 H10 120.7
N4 C11 C10 120.65(8)
N4 C11 H11 119.7
C10 C11 H11 119.7
C5 N1 C1 122.62(6)
C5 N1 S1 110.93(5)
C1 N1 S1 126.32(5)
C6 N2 C5 111.78(6)
C6 N3 C7 112.50(6)
C7 N4 C11 122.09(6)
C7 N4 S1 109.84(5)
C11 N4 S1 128.01(5)
C6 S1 N1 83.32(3)
C6 S1 N4 82.12(3)
N1 S1 N4 165.42(3)

loop_
_geom_bond_atom_site_label_1
_geom_bond_atom_site_label_2
_geom_bond_distance
C1 N1 1.3569(9)
C1 C2 1.3707(11)
C1 H1 0.9500
C2 C3 1.4095(11)
C2 H2 0.9500
C3 C4 1.3776(11)
C3 H3 0.9500
C4 C5 1.4128(10)
C4 H4 0.9500
C5 N2 1.3525(9)
C5 N1 1.3545(9)
C6 N3 1.3311(9)
C6 N2 1.3358(9)
C6 S1 1.7899(7)
C7 N4 1.3483(9)
C7 N3 1.3574(9)
C7 C8 1.4150(10)
C8 C9 1.3782(12)
C8 H8 0.9500
C9 C10 1.4080(13)
C9 H9 0.9500
C10 C11 1.3726(12)
C10 H10 0.9500
C11 N4 1.3501(9)
C11 H11 0.9500
N1 S1 1.8906(7)
N4 S1 1.9652(7)

loop_
_geom_hbond_atom_site_label_D
_geom_hbond_atom_site_label_H
_geom_hbond_atom_site_label_A
_geom_hbond_distance_DH
_geom_hbond_distance_HA
_geom_hbond_distance_DA
_geom_hbond_angle_DHA
_geom_hbond_site_symmetry_A
C1 H1 N3 0.95 2.42 3.2829(12) 150.1 3_545
C3 H3 N2 0.95 2.54 3.4522(11) 160.6 4_546

loop_
_geom_torsion_atom_site_label_1
_geom_torsion_atom_site_label_2
_geom_torsion_atom_site_label_3
_geom_torsion_atom_site_label_4
_geom_torsion
N1 C1 C2 C3 0.18(11)
C1 C2 C3 C4 -0.23(11)
C2 C3 C4 C5 -0.53(11)
C3 C4 C5 N2 -176.68(7)
C3 C4 C5 N1 1.36(10)
N4 C7 C8 C9 -0.87(10)
N3 C7 C8 C9 178.20(7)
C7 C8 C9 C10 -0.39(11)
C8 C9 C10 C11 0.96(11)
C9 C10 C11 N4 -0.28(11)
N2 C5 N1 C1 176.74(6)
C4 C5 N1 C1 -1.47(9)
N2 C5 N1 S1 0.66(7)
C4 C5 N1 S1 -177.54(5)
C2 C1 N1 C5 0.70(10)
C2 C1 N1 S1 176.15(5)
N3 C6 N2 C5 -177.78(6)
S1 C6 N2 C5 2.27(7)
N1 C5 N2 C6 -1.83(8)
C4 C5 N2 C6 176.25(6)
N2 C6 N3 C7 -178.95(6)
S1 C6 N3 C7 1.01(8)
N4 C7 N3 C6 -0.60(8)
C8 C7 N3 C6 -179.70(6)
N3 C7 N4 C11 -177.54(6)
C8 C7 N4 C11 1.59(10)
N3 C7 N4 S1 0.01(7)
C8 C7 N4 S1 179.14(5)
C10 C11 N4 C7 -1.01(11)
C10 C11 N4 S1 -178.09(5)
N3 C6 S1 N1 178.50(5)
N2 C6 S1 N1 -1.55(5)
N3 C6 S1 N4 -0.80(5)
N2 C6 S1 N4 179.15(5)
C5 N1 S1 C6 0.45(4)
C1 N1 S1 C6 -175.45(6)
C5 N1 S1 N4 3.21(12)
C1 N1 S1 N4 -172.69(8)
C7 N4 S1 C6 0.41(4)
C11 N4 S1 C6 177.77(6)
C7 N4 S1 N1 -2.35(12)
C11 N4 S1 N1 175.01(9)

loop_
_cod_related_entry_id
_cod_related_entry_database
_cod_related_entry_code
1 ChemSpider 30652288
